data_1528652
loop_
_publ_author_name
'Krott, M.'
'Liu Xiaohui'
'Mueller, P.'
'Dronskowski, R.'

_publ_section_title
;
 Synthesis and structure determination of Co (H N C N)2 and Ni (H N C N)2
;
_journal_name_full 'Journal of Solid State Chemistry'
_journal_page_first 307
_journal_page_last 312
_journal_volume 180
_journal_year 2007
_chemical_formula_sum 'C2 H2 Co N4'
_chemical_name_systematic 'Co (H N C N)2'
_space_group_IT_number 58
_symmetry_space_group_name_Hall '-P 2 2n'
_symmetry_space_group_name_H-M 'P n n m'
_cell_angle_alpha 90
_cell_angle_beta 90
_cell_angle_gamma 90
_cell_formula_units_Z 2
_cell_length_a 6.572
_cell_length_b 8.805
_cell_length_c 3.267
_cell_volume 189.050
_citation_journal_id_ASTM JSSCBI
_cod_data_source_file Krott_JSSCBI_2007_1236.cif
_cod_data_source_block C2H2Co1N4
_cod_original_cell_volume 189.0497
_cod_original_formula_sum 'C2 H2 Co1 N4'
_cod_database_code 1528652

loop_
_symmetry_equiv_pos_as_xyz
x,y,z
-x,-y,z
x+1/2,-y+1/2,-z+1/2
-x+1/2,y+1/2,-z+1/2
-x,-y,-z
x,y,-z
-x-1/2,y-1/2,z-1/2
x-1/2,-y-1/2,z-1/2

loop_
_atom_site_label
_atom_site_type_symbol
_atom_site_fract_x
_atom_site_fract_y
_atom_site_fract_z
_atom_site_occupancy
_atom_site_U_iso_or_equiv
N1 N-3 0.294 0.525 0 1 0.0
N2 N-3 0.091 0.769 0 1 0.0
Co1 Co+2 0 0 0 1 0.0
C1 C+4 0.816 0.349 0 1 0.0
